data_7244102
loop_
_publ_author_name
'Delledonne, Andrea'
'Orlandini, Martina'
'Mazzeo, Paolo P.'
'Sissa, Cristina'
'Bacchi, Alessia'
'Terenziani, Francesca'
'Pelagatti, Paolo'

_publ_section_title
;
 Bis-isonicotinoyl linkers containing polyaromatic scaffolds: synthesis,
 structure and spectroscopic properties.
;
_journal_issue 2
_journal_name_full 'Physical chemistry chemical physics : PCCP'
_journal_page_first 1191
_journal_page_last 1201
_journal_paper_doi 10.1039/d1cp04438a
_journal_volume 24
_journal_year 2022
_chemical_formula_moiety 'C2 H6 O S, 0.5(C26 H18 N4 O2)'
_chemical_formula_sum 'C15 H15 N2 O2 S'
_chemical_formula_weight 287.35
_space_group_crystal_system triclinic
_space_group_IT_number 2
_space_group_name_Hall '-P 1'
_space_group_name_H-M_alt 'P -1'
_atom_sites_solution_hydrogens geom
_audit_creation_date 2021-04-15
_audit_creation_method
;
Olex2 1.2
(compiled 2018.05.29 svn.r3508 for OlexSys, GUI svn.r5506)
;
_audit_update_record
;
2021-07-22 deposited with the CCDC.	2021-12-02 downloaded from the CCDC.
;
_cell_angle_alpha 86.920(2)
_cell_angle_beta 78.265(2)
_cell_angle_gamma 66.827(2)
_cell_formula_units_Z 4
_cell_length_a 9.1303(5)
_cell_length_b 9.5438(5)
_cell_length_c 18.2326(9)
_cell_measurement_reflns_used 5819
_cell_measurement_temperature 297(2)
_cell_measurement_theta_max 26.470
_cell_measurement_theta_min 2.322
_cell_volume 1429.43(13)
_computing_molecular_graphics 'Olex2 (Dolomanov et al., 2009)'
_computing_publication_material 'Olex2 (Dolomanov et al., 2009)'
_computing_structure_refinement 'ShelXL (Sheldrick, 2015)'
_diffrn_ambient_temperature 297.0
_diffrn_measured_fraction_theta_full 0.987
_diffrn_measured_fraction_theta_max 0.987
_diffrn_measurement_device_type 'Bruker D8 Venture, Photon II'
_diffrn_radiation_type MoK\a
_diffrn_radiation_wavelength 0.71073
_diffrn_reflns_av_R_equivalents 0.0357
_diffrn_reflns_av_unetI/netI 0.0459
_diffrn_reflns_Laue_measured_fraction_full 0.987
_diffrn_reflns_Laue_measured_fraction_max 0.987
_diffrn_reflns_limit_h_max 11
_diffrn_reflns_limit_h_min -10
_diffrn_reflns_limit_k_max 11
_diffrn_reflns_limit_k_min -11
_diffrn_reflns_limit_l_max 22
_diffrn_reflns_limit_l_min -20
_diffrn_reflns_number 15101
_diffrn_reflns_point_group_measured_fraction_full 0.987
_diffrn_reflns_point_group_measured_fraction_max 0.987
_diffrn_reflns_theta_full 25.242
_diffrn_reflns_theta_max 26.470
_diffrn_reflns_theta_min 2.322
_exptl_absorpt_coefficient_mu 0.229
_exptl_crystal_density_diffrn 1.335
_exptl_crystal_description prism
_exptl_crystal_F_000 604
_exptl_crystal_size_max 0.09
_exptl_crystal_size_mid 0.07
_exptl_crystal_size_min 0.07
_refine_diff_density_max 1.101
_refine_diff_density_min -0.457
_refine_diff_density_rms 0.049
_refine_ls_extinction_method none
_refine_ls_goodness_of_fit_ref 0.733
_refine_ls_hydrogen_treatment constr
_refine_ls_matrix_type full
_refine_ls_number_parameters 365
_refine_ls_number_reflns 5819
_refine_ls_number_restraints 0
_refine_ls_restrained_S_all 0.733
_refine_ls_R_factor_all 0.0699
_refine_ls_R_factor_gt 0.0545
_refine_ls_shift/su_max 0.000
_refine_ls_shift/su_mean 0.000
_refine_ls_structure_factor_coef Fsqd
_refine_ls_weighting_details 'w=1/[\s^2^(Fo^2^)+(0.1714P)^2^+1.4295P] where P=(Fo^2^+2Fc^2^)/3'
_refine_ls_weighting_scheme calc
_refine_ls_wR_factor_gt 0.1699
_refine_ls_wR_factor_ref 0.1935
_reflns_Friedel_coverage 0.000
_reflns_number_gt 4604
_reflns_number_total 5819
_reflns_threshold_expression 'I > 2\s(I)'
_cod_data_source_file d1cp04438a2.cif
_cod_data_source_block 5
_cod_depositor_comments 'Adding full bibliography for 7244101--7244105.cif.'
_cod_database_code 7244102
_shelx_shelxl_version_number 2014/7
_shelx_space_group_comment
;
The symmetry employed for this shelxl refinement is uniquely defined
by the following loop, which should always be used as a source of
symmetry information in preference to the above space-group names.
They are only intended as comments.
;
_olex2_refinement_description
;
1. Fixed Uiso
 At 1.2 times of:
  All C(H) groups, All N(H) groups
 At 1.5 times of:
  All C(H,H,H) groups
2.a Aromatic/amide H refined with riding coordinates:
 N005(H005), N006(H006), C00L(H00L), C00M(H00M), C00N(H00N), C00O(H00O),
 C00P(H00P), C00Q(H00Q), C00R(H00R), C00S(H00S), C00T(H00T), C00U(H00U),
 C00V(H00V), C00W(H00W), C00X(H00X), C00Y(H00Y), C00Z(H00Z), C011(H011)
2.b Idealised Me refined as rotating group:
 C010(H01G,H01H,H01I), C012(H01A,H01B,H01C), C013(H01D,H01E,H01F), C014(H01J,
 H01K,H01L)
;
_olex2_submission_special_instructions 'No special instructions were received'

loop_
_space_group_symop_operation_xyz
'x, y, z'
'-x, -y, -z'

loop_
_atom_site_label
_atom_site_type_symbol
_atom_site_fract_x
_atom_site_fract_y
_atom_site_fract_z
_atom_site_U_iso_or_equiv
_atom_site_adp_type
_atom_site_occupancy
_atom_site_site_symmetry_order
_atom_site_calc_flag
_atom_site_refinement_flags_posn
_atom_site_refinement_flags_adp
_atom_site_refinement_flags_occupancy
_atom_site_disorder_assembly
_atom_site_disorder_group
S001 S 0.31726(8) 0.74499(9) 0.35669(4) 0.0489(2) Uani 1 1 d . . . . .
S002 S 1.28654(9) 0.14483(8) 0.05298(5) 0.0550(2) Uani 1 1 d . . . . .
O003 O 1.1212(2) 0.8008(2) 0.11604(12) 0.0538(5) Uani 1 1 d . . . . .
O004 O 0.2036(2) 0.7586(3) 0.43052(10) 0.0579(6) Uani 1 1 d . . . . .
N005 N 0.2594(2) 0.8803(2) 0.55356(10) 0.0354(4) Uani 1 1 d . . . . .
H005 H 0.2158 0.8552 0.5216 0.043 Uiso 1 1 calc R . . . .
N006 N 1.1760(2) 0.5632(2) 0.07479(11) 0.0361(4) Uani 1 1 d . . . . .
H006 H 1.1386 0.4938 0.0736 0.043 Uiso 1 1 calc R . . . .
O007 O 1.1364(2) 0.2862(2) 0.07037(14) 0.0583(6) Uani 1 1 d . . . . .
O008 O 0.2663(3) 0.8944(3) 0.67620(10) 0.0597(6) Uani 1 1 d . . . . .
C009 C 0.3809(3) 0.9419(3) 0.52713(12) 0.0314(5) Uani 1 1 d . . . . .
C00A C 0.3388(3) 1.0985(3) 0.53146(12) 0.0320(5) Uani 1 1 d . . . . .
C00B C 1.4680(3) 0.4351(2) 0.07005(12) 0.0313(5) Uani 1 1 d . . . . .
C00C C 0.0849(3) 0.7944(3) 0.64629(12) 0.0344(5) Uani 1 1 d . . . . .
C00D C 1.3400(3) 0.5331(2) 0.03726(12) 0.0313(5) Uani 1 1 d . . . . .
N00E N 0.5935(3) 0.7505(3) 0.21795(15) 0.0583(7) Uani 1 1 d . . . . .
C00F C 0.9097(3) 0.7095(2) 0.14822(12) 0.0320(5) Uani 1 1 d . . . . .
C00G C 1.3676(3) 0.5997(2) -0.03175(12) 0.0308(5) Uani 1 1 d . . . . .
C00H C 1.0789(3) 0.6956(3) 0.11161(13) 0.0349(5) Uani 1 1 d . . . . .
C00I C 0.5400(3) 0.8411(3) 0.49639(12) 0.0328(5) Uani 1 1 d . . . . .
C00J C 0.2124(3) 0.8611(3) 0.62687(13) 0.0358(5) Uani 1 1 d . . . . .
N00K N -0.1525(3) 0.6743(3) 0.69198(15) 0.0612(7) Uani 1 1 d . . . . .
C00L C 1.2386(3) 0.6983(3) -0.06644(14) 0.0387(5) Uani 1 1 d . . . . .
H00L H 1.1315 0.7205 -0.0425 0.046 Uiso 1 1 calc R . . . .
C00M C 0.8323(3) 0.6267(3) 0.12412(14) 0.0397(5) Uani 1 1 d . . . . .
H00M H 0.8847 0.5559 0.0845 0.048 Uiso 1 1 calc R . . . .
C00N C 0.1769(3) 1.2029(3) 0.56035(14) 0.0416(6) Uani 1 1 d . . . . .
H00N H 0.0970 1.1657 0.5792 0.050 Uiso 1 1 calc R . . . .
C00O C 1.5585(3) 0.6317(3) -0.14132(14) 0.0408(5) Uani 1 1 d . . . . .
H00O H 1.6643 0.6100 -0.1672 0.049 Uiso 1 1 calc R . . . .
C00P C -0.0416(3) 0.8276(3) 0.60919(15) 0.0468(6) Uani 1 1 d . . . . .
H00P H -0.0496 0.8898 0.5679 0.056 Uiso 1 1 calc R . . . .
C00Q C 0.5869(3) 0.6799(3) 0.49340(16) 0.0455(6) Uani 1 1 d . . . . .
H00Q H 0.5092 0.6391 0.5103 0.055 Uiso 1 1 calc R . . . .
C00R C 0.8260(3) 0.8141(3) 0.20683(15) 0.0437(6) Uani 1 1 d . . . . .
H00R H 0.8736 0.8732 0.2236 0.052 Uiso 1 1 calc R . . . .
C00S C 1.2692(3) 0.7601(3) -0.13357(15) 0.0462(6) Uani 1 1 d . . . . .
H00S H 1.1835 0.8252 -0.1549 0.055 Uiso 1 1 calc R . . . .
C00T C 0.0911(3) 0.6985(3) 0.70634(15) 0.0491(6) Uani 1 1 d . . . . .
H00T H 0.1742 0.6732 0.7331 0.059 Uiso 1 1 calc R . . . .
C00U C 1.4326(4) 0.7255(3) -0.17144(15) 0.0479(6) Uani 1 1 d . . . . .
H00U H 1.4527 0.7681 -0.2175 0.057 Uiso 1 1 calc R . . . .
C00V C 0.6698(3) 0.8294(4) 0.24030(17) 0.0573(8) Uani 1 1 d . . . . .
H00V H 0.6152 0.8983 0.2805 0.069 Uiso 1 1 calc R . . . .
C00W C 0.6755(3) 0.6520(3) 0.16043(17) 0.0512(7) Uani 1 1 d . . . . .
H00W H 0.6238 0.5969 0.1437 0.061 Uiso 1 1 calc R . . . .
C00X C -0.1571(4) 0.7658(4) 0.63500(17) 0.0568(7) Uani 1 1 d . . . . .
H00X H -0.2433 0.7907 0.6103 0.068 Uiso 1 1 calc R . . . .
C00Y C 0.1377(4) 1.3558(3) 0.56077(18) 0.0570(7) Uani 1 1 d . . . . .
H00Y H 0.0311 1.4221 0.5791 0.068 Uiso 1 1 calc R . . . .
C00Z C 0.7426(4) 0.5854(3) 0.46631(19) 0.0579(8) Uani 1 1 d . . . . .
H00Z H 0.7709 0.4805 0.4655 0.069 Uiso 1 1 calc R . . . .
C010 C 1.2397(5) 0.0219(4) 0.0007(2) 0.0671(9) Uani 1 1 d . . . . .
H01G H 1.1404 0.0143 0.0263 0.101 Uiso 1 1 calc GR . . . .
H01H H 1.3263 -0.0774 -0.0045 0.101 Uiso 1 1 calc GR . . . .
H01I H 1.2271 0.0623 -0.0480 0.101 Uiso 1 1 calc GR . . . .
C011 C -0.0278(4) 0.6416(4) 0.72563(18) 0.0632(9) Uani 1 1 d . . . . .
H011 H -0.0202 0.5753 0.7653 0.076 Uiso 1 1 calc R . . . .
C012 C 0.1992(4) 0.7687(5) 0.28739(18) 0.0744(11) Uani 1 1 d . . . . .
H01A H 0.1459 0.6987 0.2955 0.112 Uiso 1 1 calc GR . . . .
H01B H 0.2686 0.7490 0.2387 0.112 Uiso 1 1 calc GR . . . .
H01C H 0.1192 0.8713 0.2905 0.112 Uiso 1 1 calc GR . . . .
C013 C 0.4351(5) 0.5475(4) 0.3390(2) 0.0756(10) Uani 1 1 d . . . . .
H01D H 0.5107 0.5116 0.3722 0.113 Uiso 1 1 calc GR . . . .
H01E H 0.4936 0.5310 0.2880 0.113 Uiso 1 1 calc GR . . . .
H01F H 0.3648 0.4929 0.3472 0.113 Uiso 1 1 calc GR . . . .
C014 C 1.2968(6) 0.0400(5) 0.1372(3) 0.0949(15) Uani 1 1 d . . . . .
H01J H 1.3243 0.0900 0.1734 0.142 Uiso 1 1 calc GR . . . .
H01K H 1.3784 -0.0614 0.1266 0.142 Uiso 1 1 calc GR . . . .
H01L H 1.1933 0.0348 0.1569 0.142 Uiso 1 1 calc GR . . . .

loop_
_atom_site_aniso_label
_atom_site_aniso_U_11
_atom_site_aniso_U_22
_atom_site_aniso_U_33
_atom_site_aniso_U_23
_atom_site_aniso_U_13
_atom_site_aniso_U_12
S001 0.0440(4) 0.0664(5) 0.0393(4) -0.0074(3) 0.0002(3) -0.0278(3)
S002 0.0459(4) 0.0378(4) 0.0843(6) -0.0001(3) -0.0151(4) -0.0181(3)
O003 0.0540(11) 0.0483(11) 0.0653(12) -0.0162(9) 0.0094(9) -0.0346(9)
O004 0.0535(12) 0.0912(16) 0.0366(10) -0.0141(10) 0.0019(8) -0.0395(11)
N005 0.0388(10) 0.0445(11) 0.0309(10) -0.0011(8) -0.0029(8) -0.0263(9)
N006 0.0278(9) 0.0344(10) 0.0476(11) -0.0032(8) 0.0019(8) -0.0179(8)
O007 0.0485(11) 0.0335(10) 0.0937(16) -0.0018(10) -0.0149(11) -0.0161(9)
O008 0.0829(15) 0.0855(15) 0.0364(10) 0.0032(9) -0.0150(9) -0.0588(13)
C009 0.0333(11) 0.0375(11) 0.0278(10) 0.0003(8) -0.0042(8) -0.0194(9)
C00A 0.0319(11) 0.0346(11) 0.0292(11) 0.0002(8) -0.0059(8) -0.0127(9)
C00B 0.0335(11) 0.0321(11) 0.0335(11) -0.0028(8) -0.0041(9) -0.0190(9)
C00C 0.0367(12) 0.0365(12) 0.0288(11) -0.0025(9) 0.0014(9) -0.0165(10)
C00D 0.0281(10) 0.0322(11) 0.0366(11) -0.0036(9) -0.0008(8) -0.0171(9)
N00E 0.0380(12) 0.0690(16) 0.0629(16) -0.0188(12) 0.0099(11) -0.0227(12)
C00F 0.0300(11) 0.0311(11) 0.0330(11) 0.0028(8) -0.0029(8) -0.0117(9)
C00G 0.0309(11) 0.0292(10) 0.0359(11) -0.0041(8) -0.0063(9) -0.0152(9)
C00H 0.0345(12) 0.0373(12) 0.0349(12) -0.0007(9) -0.0016(9) -0.0187(10)
C00I 0.0344(11) 0.0333(11) 0.0319(11) 0.0013(8) -0.0066(9) -0.0145(9)
C00J 0.0399(12) 0.0374(12) 0.0329(12) -0.0016(9) -0.0052(9) -0.0188(10)
N00K 0.0617(16) 0.0783(18) 0.0562(15) 0.0162(13) -0.0047(12) -0.0457(15)
C00L 0.0345(12) 0.0367(12) 0.0469(14) -0.0032(10) -0.0116(10) -0.0136(10)
C00M 0.0333(12) 0.0408(13) 0.0428(13) -0.0091(10) 0.0017(10) -0.0156(10)
C00N 0.0339(12) 0.0439(13) 0.0435(13) -0.0024(10) -0.0011(10) -0.0141(11)
C00O 0.0454(14) 0.0457(13) 0.0368(13) 0.0022(10) -0.0035(10) -0.0260(11)
C00P 0.0487(15) 0.0565(16) 0.0414(14) 0.0136(11) -0.0103(11) -0.0282(13)
C00Q 0.0495(15) 0.0352(13) 0.0530(15) 0.0009(11) -0.0056(12) -0.0200(11)
C00R 0.0385(13) 0.0454(14) 0.0461(14) -0.0132(11) -0.0013(10) -0.0169(11)
C00S 0.0507(15) 0.0452(14) 0.0473(15) 0.0052(11) -0.0221(12) -0.0181(12)
C00T 0.0500(15) 0.0590(16) 0.0409(14) 0.0135(12) -0.0096(11) -0.0253(13)
C00U 0.0643(17) 0.0496(15) 0.0382(13) 0.0100(11) -0.0162(12) -0.0293(13)
C00V 0.0428(15) 0.0679(19) 0.0525(17) -0.0253(14) 0.0103(12) -0.0186(14)
C00W 0.0362(13) 0.0567(16) 0.0628(17) -0.0159(13) 0.0036(12) -0.0249(12)
C00X 0.0496(16) 0.079(2) 0.0543(17) 0.0126(15) -0.0128(13) -0.0380(16)
C00Y 0.0425(15) 0.0428(15) 0.0683(19) -0.0079(13) 0.0019(13) -0.0034(12)
C00Z 0.0584(18) 0.0302(13) 0.075(2) -0.0060(12) -0.0026(15) -0.0111(12)
C010 0.086(2) 0.0419(16) 0.076(2) -0.0027(14) -0.0250(18) -0.0231(16)
C011 0.071(2) 0.075(2) 0.0537(17) 0.0313(15) -0.0115(15) -0.0434(18)
C012 0.060(2) 0.114(3) 0.0415(16) -0.0002(17) -0.0127(14) -0.024(2)
C013 0.080(2) 0.069(2) 0.057(2) 0.0007(16) 0.0001(17) -0.0143(19)
C014 0.141(4) 0.062(2) 0.104(3) 0.021(2) -0.073(3) -0.043(3)

loop_
_atom_type_symbol
_atom_type_description
_atom_type_scat_dispersion_real
_atom_type_scat_dispersion_imag
_atom_type_scat_source
C C 0.0033 0.0016 'International Tables Vol C Tables 4.2.6.8 and 6.1.1.4'
H H 0.0000 0.0000 'International Tables Vol C Tables 4.2.6.8 and 6.1.1.4'
N N 0.0061 0.0033 'International Tables Vol C Tables 4.2.6.8 and 6.1.1.4'
O O 0.0106 0.0060 'International Tables Vol C Tables 4.2.6.8 and 6.1.1.4'
S S 0.1246 0.1234 'International Tables Vol C Tables 4.2.6.8 and 6.1.1.4'

loop_
_geom_angle_atom_site_label_1
_geom_angle_atom_site_label_2
_geom_angle_atom_site_label_3
_geom_angle
_geom_angle_site_symmetry_1
_geom_angle_site_symmetry_3
_geom_angle_publ_flag
O004 S001 C012 105.76(14) . . ?
O004 S001 C013 106.33(16) . . ?
C012 S001 C013 96.7(2) . . ?
O007 S002 C010 106.37(15) . . ?
O007 S002 C014 106.0(2) . . ?
C010 S002 C014 97.27(18) . . ?
C009 N005 H005 119.2 . . ?
C00J N005 H005 119.2 . . ?
C00J N005 C009 121.70(19) . . ?
C00D N006 H006 118.7 . . ?
C00H N006 H006 118.7 . . ?
C00H N006 C00D 122.50(18) . . ?
C00A C009 N005 119.8(2) . . ?
C00A C009 C00I 121.5(2) . . ?
C00I C009 N005 118.6(2) . . ?
C009 C00A C00I 119.4(2) . 2_676 ?
C009 C00A C00N 122.3(2) . . ?
C00N C00A C00I 118.3(2) . 2_676 ?
C00D C00B C00G 119.3(2) . 2_865 ?
C00D C00B C00O 122.5(2) . 2_865 ?
C00O C00B C00G 118.2(2) 2_865 2_865 ?
C00P C00C C00J 123.7(2) . . ?
C00P C00C C00T 117.7(2) . . ?
C00T C00C C00J 118.6(2) . . ?
C00B C00D N006 118.9(2) . . ?
C00G C00D N006 119.2(2) . . ?
C00G C00D C00B 121.95(19) . . ?
C00W N00E C00V 116.7(2) . . ?
C00M C00F C00H 123.3(2) . . ?
C00R C00F C00H 118.2(2) . . ?
C00R C00F C00M 118.5(2) . . ?
C00D C00G C00B 118.8(2) . 2_865 ?
C00D C00G C00L 122.7(2) . . ?
C00L C00G C00B 118.5(2) . 2_865 ?
O003 C00H N006 123.4(2) . . ?
O003 C00H C00F 120.5(2) . . ?
N006 C00H C00F 116.10(19) . . ?
C009 C00I C00A 119.1(2) . 2_676 ?
C009 C00I C00Q 122.4(2) . . ?
C00Q C00I C00A 118.5(2) . 2_676 ?
N005 C00J C00C 115.86(19) . . ?
O008 C00J N005 123.9(2) . . ?
O008 C00J C00C 120.3(2) . . ?
C00X N00K C011 115.9(2) . . ?
C00G C00L H00L 119.4 . . ?
C00S C00L C00G 121.3(2) . . ?
C00S C00L H00L 119.4 . . ?
C00F C00M H00M 120.9 . . ?
C00W C00M C00F 118.3(2) . . ?
C00W C00M H00M 120.9 . . ?
C00A C00N H00N 119.5 . . ?
C00Y C00N C00A 121.0(2) . . ?
C00Y C00N H00N 119.5 . . ?
C00B C00O H00O 119.5 2_865 . ?
C00U C00O C00B 121.1(2) . 2_865 ?
C00U C00O H00O 119.5 . . ?
C00C C00P H00P 120.8 . . ?
C00C C00P C00X 118.4(2) . . ?
C00X C00P H00P 120.8 . . ?
C00I C00Q H00Q 119.5 . . ?
C00Z C00Q C00I 121.0(3) . . ?
C00Z C00Q H00Q 119.5 . . ?
C00F C00R H00R 120.6 . . ?
C00F C00R C00V 118.8(2) . . ?
C00V C00R H00R 120.6 . . ?
C00L C00S H00S 120.0 . . ?
C00L C00S C00U 120.0(2) . . ?
C00U C00S H00S 120.0 . . ?
C00C C00T H00T 120.7 . . ?
C011 C00T C00C 118.7(3) . . ?
C011 C00T H00T 120.7 . . ?
C00O C00U C00S 120.9(2) . . ?
C00O C00U H00U 119.6 . . ?
C00S C00U H00U 119.6 . . ?
N00E C00V C00R 123.6(2) . . ?
N00E C00V H00V 118.2 . . ?
C00R C00V H00V 118.2 . . ?
N00E C00W C00M 124.1(2) . . ?
N00E C00W H00W 117.9 . . ?
C00M C00W H00W 117.9 . . ?
N00K C00X C00P 124.5(3) . . ?
N00K C00X H00X 117.8 . . ?
C00P C00X H00X 117.8 . . ?
C00N C00Y H00Y 119.8 . . ?
C00N C00Y C00Z 120.5(3) . 2_676 ?
C00Z C00Y H00Y 119.8 2_676 . ?
C00Q C00Z C00Y 120.7(3) . 2_676 ?
C00Q C00Z H00Z 119.7 . . ?
C00Y C00Z H00Z 119.7 2_676 . ?
S002 C010 H01G 109.5 . . ?
S002 C010 H01H 109.5 . . ?
S002 C010 H01I 109.5 . . ?
H01G C010 H01H 109.5 . . ?
H01G C010 H01I 109.5 . . ?
H01H C010 H01I 109.5 . . ?
N00K C011 C00T 124.8(3) . . ?
N00K C011 H011 117.6 . . ?
C00T C011 H011 117.6 . . ?
S001 C012 H01A 109.5 . . ?
S001 C012 H01B 109.5 . . ?
S001 C012 H01C 109.5 . . ?
H01A C012 H01B 109.5 . . ?
H01A C012 H01C 109.5 . . ?
H01B C012 H01C 109.5 . . ?
S001 C013 H01D 109.5 . . ?
S001 C013 H01E 109.5 . . ?
S001 C013 H01F 109.5 . . ?
H01D C013 H01E 109.5 . . ?
H01D C013 H01F 109.5 . . ?
H01E C013 H01F 109.5 . . ?
S002 C014 H01J 109.5 . . ?
S002 C014 H01K 109.5 . . ?
S002 C014 H01L 109.5 . . ?
H01J C014 H01K 109.5 . . ?
H01J C014 H01L 109.5 . . ?
H01K C014 H01L 109.5 . . ?

loop_
_geom_bond_atom_site_label_1
_geom_bond_atom_site_label_2
_geom_bond_distance
_geom_bond_site_symmetry_2
_geom_bond_publ_flag
S001 O004 1.4999(19) . ?
S001 C012 1.772(3) . ?
S001 C013 1.773(4) . ?
S002 O007 1.488(2) . ?
S002 C010 1.774(3) . ?
S002 C014 1.785(4) . ?
O003 C00H 1.222(3) . ?
N005 H005 0.8600 . ?
N005 C009 1.440(3) . ?
N005 C00J 1.344(3) . ?
N006 H006 0.8600 . ?
N006 C00D 1.435(3) . ?
N006 C00H 1.342(3) . ?
O008 C00J 1.219(3) . ?
C009 C00A 1.391(3) . ?
C009 C00I 1.406(3) . ?
C00A C00I 1.434(3) 2_676 ?
C00A C00N 1.426(3) . ?
C00B C00D 1.401(3) . ?
C00B C00G 1.435(3) 2_865 ?
C00B C00O 1.434(3) 2_865 ?
C00C C00J 1.509(3) . ?
C00C C00P 1.378(4) . ?
C00C C00T 1.384(3) . ?
C00D C00G 1.400(3) . ?
N00E C00V 1.333(4) . ?
N00E C00W 1.333(4) . ?
C00F C00H 1.509(3) . ?
C00F C00M 1.386(3) . ?
C00F C00R 1.380(3) . ?
C00G C00B 1.435(3) 2_865 ?
C00G C00L 1.428(3) . ?
C00I C00A 1.434(3) 2_676 ?
C00I C00Q 1.426(3) . ?
N00K C00X 1.317(4) . ?
N00K C011 1.325(4) . ?
C00L H00L 0.9300 . ?
C00L C00S 1.356(4) . ?
C00M H00M 0.9300 . ?
C00M C00W 1.380(3) . ?
C00N H00N 0.9300 . ?
C00N C00Y 1.359(4) . ?
C00O C00B 1.434(3) 2_865 ?
C00O H00O 0.9300 . ?
C00O C00U 1.349(4) . ?
C00P H00P 0.9300 . ?
C00P C00X 1.393(4) . ?
C00Q H00Q 0.9300 . ?
C00Q C00Z 1.354(4) . ?
C00R H00R 0.9300 . ?
C00R C00V 1.385(4) . ?
C00S H00S 0.9300 . ?
C00S C00U 1.424(4) . ?
C00T H00T 0.9300 . ?
C00T C011 1.373(4) . ?
C00U H00U 0.9300 . ?
C00V H00V 0.9300 . ?
C00W H00W 0.9300 . ?
C00X H00X 0.9300 . ?
C00Y H00Y 0.9300 . ?
C00Y C00Z 1.410(4) 2_676 ?
C00Z C00Y 1.410(4) 2_676 ?
C00Z H00Z 0.9300 . ?
C010 H01G 0.9600 . ?
C010 H01H 0.9600 . ?
C010 H01I 0.9600 . ?
C011 H011 0.9300 . ?
C012 H01A 0.9600 . ?
C012 H01B 0.9600 . ?
C012 H01C 0.9600 . ?
C013 H01D 0.9600 . ?
C013 H01E 0.9600 . ?
C013 H01F 0.9600 . ?
C014 H01J 0.9600 . ?
C014 H01K 0.9600 . ?
C014 H01L 0.9600 . ?
